data_7023882
loop_
_publ_author_name
'Kumar, Vikash'
'Kalita, Aswini'
'Mondal, Biplab'

_publ_section_title
;
 Phenol ring nitration induced by the unprecedented reduction of the
 Cu(ii) centre by nitrogen dioxide.
;
_journal_issue 46
_journal_name_full 'Dalton transactions (Cambridge, England : 2003)'
_journal_page_first 16264
_journal_page_last 16267
_journal_paper_doi 10.1039/c3dt51642c
_journal_volume 42
_journal_year 2013
_chemical_formula_moiety 'C24 H42 Cu N2 O3'
_chemical_formula_sum 'C24 H42 Cu N2 O3'
_chemical_formula_weight 470.15
_chemical_name_systematic
; 
 ? 
;
_space_group_IT_number 14
_symmetry_space_group_name_Hall '-P 2yn'
_symmetry_space_group_name_H-M 'P 1 21/n 1'
_atom_sites_solution_hydrogens geom
_atom_sites_solution_primary direct
_atom_sites_solution_secondary difmap
_audit_creation_method SHELXL-97
_cell_angle_alpha 90.00
_cell_angle_beta 103.211(3)
_cell_angle_gamma 90.00
_cell_formula_units_Z 4
_cell_length_a 10.1575(3)
_cell_length_b 24.1596(8)
_cell_length_c 11.0644(3)
_cell_measurement_reflns_used 7982
_cell_measurement_temperature 293(2)
_cell_measurement_theta_max 0.00
_cell_measurement_theta_min 0.00
_cell_volume 2643.36(14)
_computing_cell_refinement 'Bruker SMART'
_computing_data_collection 'Bruker SMART'
_computing_data_reduction 'Bruker SAINT'
_computing_molecular_graphics 'Bruker SHELXTL'
_computing_publication_material 'Bruker SHELXTL'
_computing_structure_refinement 'SHELXL-97 (Sheldrick, 1997)'
_computing_structure_solution 'SHELXS-97 (Sheldrick, 1990)'
_diffrn_ambient_temperature 293(2)
_diffrn_measured_fraction_theta_full 0.998
_diffrn_measured_fraction_theta_max 0.998
_diffrn_radiation_monochromator graphite
_diffrn_radiation_source 'fine-focus sealed tube'
_diffrn_radiation_type MoK\a
_diffrn_radiation_wavelength 0.71073
_diffrn_reflns_av_R_equivalents 0.0292
_diffrn_reflns_av_unetI/netI 0.0483
_diffrn_reflns_limit_h_max 11
_diffrn_reflns_limit_h_min -12
_diffrn_reflns_limit_k_max 16
_diffrn_reflns_limit_k_min -28
_diffrn_reflns_limit_l_max 13
_diffrn_reflns_limit_l_min -8
_diffrn_reflns_number 10305
_diffrn_reflns_theta_full 25.00
_diffrn_reflns_theta_max 25.00
_diffrn_reflns_theta_min 2.98
_exptl_absorpt_coefficient_mu 0.850
_exptl_absorpt_correction_type none
_exptl_crystal_density_diffrn 1.181
_exptl_crystal_density_method 'not measured'
_exptl_crystal_F_000 1265
_exptl_crystal_size_max 0.03
_exptl_crystal_size_mid 0.02
_exptl_crystal_size_min 0.012
_refine_diff_density_max 0.273
_refine_diff_density_min -0.389
_refine_diff_density_rms 0.054
_refine_ls_extinction_method none
_refine_ls_goodness_of_fit_ref 0.955
_refine_ls_hydrogen_treatment mixed
_refine_ls_matrix_type full
_refine_ls_number_parameters 282
_refine_ls_number_reflns 4650
_refine_ls_number_restraints 0
_refine_ls_restrained_S_all 0.955
_refine_ls_R_factor_all 0.0677
_refine_ls_R_factor_gt 0.0460
_refine_ls_shift/su_max 0.001
_refine_ls_shift/su_mean 0.000
_refine_ls_structure_factor_coef Fsqd
_refine_ls_weighting_details 'calc w=1/[\s^2^(Fo^2^)+(0.1000P)^2^+0.0000P] where P=(Fo^2^+2Fc^2^)/3'
_refine_ls_weighting_scheme calc
_refine_ls_wR_factor_gt 0.1338
_refine_ls_wR_factor_ref 0.1571
_reflns_number_gt 3374
_reflns_number_total 4650
_reflns_threshold_expression >2sigma(I)
_cod_data_source_file c3dt51642c.txt
_cod_data_source_block 1
_cod_original_sg_symbol_H-M P21/n
_cod_database_code 7023882

loop_
_symmetry_equiv_pos_as_xyz
'x, y, z'
'-x+1/2, y+1/2, -z+1/2'
'-x, -y, -z'
'x-1/2, -y-1/2, z-1/2'

loop_
_atom_site_label
_atom_site_type_symbol
_atom_site_fract_x
_atom_site_fract_y
_atom_site_fract_z
_atom_site_U_iso_or_equiv
_atom_site_adp_type
_atom_site_occupancy
_atom_site_symmetry_multiplicity
_atom_site_calc_flag
_atom_site_refinement_flags
Cu1 Cu 0.14347(4) 0.247864(14) 0.87470(3) 0.03854(18) Uani 1 1 d .
O2 O 0.3207(2) 0.27838(11) 0.8644(2) 0.0565(6) Uani 1 1 d .
O1 O 0.1858(2) 0.17919(9) 0.8169(2) 0.0526(6) Uani 1 1 d .
O3 O 0.3570(3) 0.24286(11) 1.0507(2) 0.0700(8) Uani 1 1 d .
N2 N -0.0316(2) 0.22161(11) 0.9180(2) 0.0407(6) Uani 1 1 d .
N1 N 0.0639(3) 0.32600(11) 0.8632(2) 0.0485(7) Uani 1 1 d .
C9 C -0.0299(3) 0.13552(13) 0.7903(3) 0.0456(8) Uani 1 1 d .
C11 C 0.1712(3) 0.08169(14) 0.7834(3) 0.0501(8) Uani 1 1 d .
C8 C -0.0980(3) 0.18955(13) 0.8041(3) 0.0442(8) Uani 1 1 d .
H8A H -0.0988 0.2121 0.7315 0.053 Uiso 1 1 calc R
H8B H -0.1912 0.1823 0.8068 0.053 Uiso 1 1 calc R
C10 C 0.1108(3) 0.13368(13) 0.7978(3) 0.0444(8) Uani 1 1 d .
C13 C -0.0511(4) 0.03718(14) 0.7452(3) 0.0579(9) Uani 1 1 d .
C12 C 0.0866(4) 0.03588(14) 0.7567(3) 0.0580(9) Uani 1 1 d .
H12 H 0.1259 0.0020 0.7458 0.070 Uiso 1 1 calc R
C1 C 0.1178(4) 0.35807(17) 0.9774(4) 0.0772(12) Uani 1 1 d .
H1A H 0.2126 0.3647 0.9852 0.116 Uiso 1 1 calc R
H1B H 0.1049 0.3376 1.0481 0.116 Uiso 1 1 calc R
H1C H 0.0711 0.3928 0.9731 0.116 Uiso 1 1 calc R
C5 C -0.0119(3) 0.18648(14) 1.0327(3) 0.0529(9) Uani 1 1 d .
H5 H 0.0397 0.1538 1.0181 0.064 Uiso 1 1 calc R
C14 C -0.1073(4) 0.08781(14) 0.7642(3) 0.0541(9) Uani 1 1 d .
H14 H -0.1998 0.0899 0.7592 0.065 Uiso 1 1 calc R
C4 C -0.1125(3) 0.27187(16) 0.9271(3) 0.0523(9) Uani 1 1 d .
H4A H -0.0909 0.2853 1.0120 0.063 Uiso 1 1 calc R
H4B H -0.2080 0.2627 0.9052 0.063 Uiso 1 1 calc R
C3 C -0.0833(3) 0.31653(14) 0.8416(3) 0.0549(9) Uani 1 1 d .
H3A H -0.1187 0.3056 0.7560 0.066 Uiso 1 1 calc R
H3B H -0.1279 0.3506 0.8562 0.066 Uiso 1 1 calc R
C2 C 0.0928(4) 0.35631(16) 0.7549(4) 0.0718(11) Uani 1 1 d .
H2A H 0.0581 0.3356 0.6804 0.108 Uiso 1 1 calc R
H2B H 0.1887 0.3609 0.7661 0.108 Uiso 1 1 calc R
H2C H 0.0501 0.3920 0.7484 0.108 Uiso 1 1 calc R
C6 C 0.0720(4) 0.21576(19) 1.1455(3) 0.0720(12) Uani 1 1 d .
H6A H 0.1533 0.2298 1.1264 0.108 Uiso 1 1 calc R
H6B H 0.0949 0.1901 1.2134 0.108 Uiso 1 1 calc R
H6C H 0.0210 0.2459 1.1682 0.108 Uiso 1 1 calc R
C7 C -0.1451(4) 0.1652(2) 1.0588(4) 0.0810(13) Uani 1 1 d .
H7A H -0.2004 0.1961 1.0704 0.122 Uiso 1 1 calc R
H7B H -0.1261 0.1429 1.1326 0.122 Uiso 1 1 calc R
H7C H -0.1921 0.1434 0.9899 0.122 Uiso 1 1 calc R
C15 C 0.3253(3) 0.07752(15) 0.7996(3) 0.0587(9) Uani 1 1 d .
C19 C -0.1393(4) -0.01519(16) 0.7206(4) 0.0788(12) Uani 1 1 d .
C18 C 0.3987(4) 0.09619(19) 0.9306(4) 0.0823(13) Uani 1 1 d .
H18A H 0.4945 0.0923 0.9400 0.123 Uiso 1 1 calc R
H18B H 0.3698 0.0737 0.9913 0.123 Uiso 1 1 calc R
H18C H 0.3774 0.1342 0.9424 0.123 Uiso 1 1 calc R
C17 C 0.3721(4) 0.11382(18) 0.7030(4) 0.0853(13) Uani 1 1 d .
H17A H 0.3476 0.1516 0.7129 0.128 Uiso 1 1 calc R
H17B H 0.3295 0.1014 0.6210 0.128 Uiso 1 1 calc R
H17C H 0.4685 0.1111 0.7149 0.128 Uiso 1 1 calc R
C22 C -0.0778(6) -0.0595(2) 0.6511(6) 0.136(2) Uani 1 1 d .
H22A H 0.0086 -0.0705 0.7005 0.205 Uiso 1 1 calc R
H22B H -0.0667 -0.0447 0.5735 0.205 Uiso 1 1 calc R
H22C H -0.1369 -0.0910 0.6357 0.205 Uiso 1 1 calc R
C20 C -0.2778(6) -0.0027(2) 0.6364(7) 0.166(3) Uani 1 1 d .
H20A H -0.3243 -0.0368 0.6107 0.249 Uiso 1 1 calc R
H20B H -0.2661 0.0174 0.5647 0.249 Uiso 1 1 calc R
H20C H -0.3298 0.0192 0.6810 0.249 Uiso 1 1 calc R
C21 C -0.1546(9) -0.0394(3) 0.8395(6) 0.183(4) Uani 1 1 d .
H21A H -0.0671 -0.0485 0.8898 0.275 Uiso 1 1 calc R
H21B H -0.2086 -0.0724 0.8233 0.275 Uiso 1 1 calc R
H21C H -0.1981 -0.0131 0.8826 0.275 Uiso 1 1 calc R
C16 C 0.3704(5) 0.01791(18) 0.7831(5) 0.0968(15) Uani 1 1 d .
H16A H 0.3238 0.0043 0.7032 0.145 Uiso 1 1 calc R
H16B H 0.3496 -0.0051 0.8469 0.145 Uiso 1 1 calc R
H16C H 0.4662 0.0173 0.7887 0.145 Uiso 1 1 calc R
C23 C 0.3974(3) 0.26700(16) 0.9684(3) 0.0520(8) Uani 1 1 d .
C24 C 0.5414(4) 0.2861(2) 0.9915(4) 0.0991(17) Uani 1 1 d .
H24A H 0.5762 0.2915 1.0790 0.149 Uiso 1 1 calc R
H24B H 0.5456 0.3204 0.9488 0.149 Uiso 1 1 calc R
H24C H 0.5946 0.2587 0.9616 0.149 Uiso 1 1 calc R

loop_
_atom_site_aniso_label
_atom_site_aniso_U_11
_atom_site_aniso_U_22
_atom_site_aniso_U_33
_atom_site_aniso_U_23
_atom_site_aniso_U_13
_atom_site_aniso_U_12
Cu1 0.0388(3) 0.0404(3) 0.0371(3) -0.00053(15) 0.00999(18) 0.00329(15)
O2 0.0464(13) 0.0623(17) 0.0596(15) 0.0104(13) 0.0098(11) 0.0001(12)
O1 0.0450(13) 0.0454(14) 0.0711(15) -0.0123(11) 0.0209(11) -0.0003(10)
O3 0.080(2) 0.091(2) 0.0438(15) -0.0052(12) 0.0235(14) -0.0225(14)
N2 0.0390(14) 0.0454(17) 0.0379(13) 0.0018(12) 0.0091(11) 0.0057(12)
N1 0.0501(16) 0.0411(16) 0.0541(16) -0.0083(13) 0.0116(12) 0.0028(13)
C9 0.0479(19) 0.0413(19) 0.0464(18) 0.0049(14) 0.0081(14) 0.0028(15)
C11 0.057(2) 0.044(2) 0.0503(19) -0.0015(16) 0.0158(15) 0.0090(16)
C8 0.0365(17) 0.048(2) 0.0456(17) 0.0033(15) 0.0036(13) 0.0029(14)
C10 0.0473(19) 0.0416(19) 0.0442(18) 0.0006(15) 0.0105(14) -0.0016(15)
C13 0.067(2) 0.041(2) 0.061(2) 0.0072(17) 0.0038(17) -0.0018(17)
C12 0.072(3) 0.038(2) 0.067(2) 0.0007(17) 0.0211(18) 0.0087(17)
C1 0.071(3) 0.068(3) 0.089(3) -0.036(2) 0.011(2) -0.002(2)
C5 0.051(2) 0.066(2) 0.0432(17) 0.0133(16) 0.0121(14) 0.0099(17)
C14 0.051(2) 0.049(2) 0.060(2) 0.0037(17) 0.0088(16) -0.0046(16)
C4 0.044(2) 0.058(2) 0.056(2) -0.0091(18) 0.0129(15) 0.0095(17)
C3 0.051(2) 0.048(2) 0.064(2) -0.0028(17) 0.0087(16) 0.0149(16)
C2 0.080(3) 0.048(2) 0.093(3) 0.017(2) 0.030(2) 0.006(2)
C6 0.063(2) 0.111(4) 0.0409(19) 0.009(2) 0.0088(16) 0.005(2)
C7 0.063(3) 0.110(4) 0.074(3) 0.032(2) 0.025(2) -0.002(2)
C15 0.054(2) 0.052(2) 0.073(2) -0.0038(18) 0.0215(18) 0.0109(16)
C19 0.085(3) 0.041(2) 0.108(3) 0.002(2) 0.015(2) -0.011(2)
C18 0.054(2) 0.095(3) 0.092(3) -0.004(3) 0.005(2) 0.017(2)
C17 0.081(3) 0.092(3) 0.100(3) -0.005(3) 0.055(2) 0.005(2)
C22 0.138(5) 0.076(4) 0.200(6) -0.047(4) 0.048(4) -0.037(3)
C20 0.098(4) 0.067(4) 0.290(9) -0.012(5) -0.044(5) -0.022(3)
C21 0.306(11) 0.114(5) 0.142(6) 0.003(4) 0.077(6) -0.119(6)
C16 0.079(3) 0.068(3) 0.148(4) -0.013(3) 0.036(3) 0.021(2)
C23 0.049(2) 0.061(2) 0.051(2) -0.0102(18) 0.0216(17) -0.0014(17)
C24 0.046(2) 0.179(6) 0.073(3) 0.017(3) 0.0149(19) -0.015(3)

loop_
_atom_type_symbol
_atom_type_description
_atom_type_scat_dispersion_real
_atom_type_scat_dispersion_imag
_atom_type_scat_source
C C 0.0033 0.0016 'International Tables Vol C Tables 4.2.6.8 and 6.1.1.4'
H H 0.0000 0.0000 'International Tables Vol C Tables 4.2.6.8 and 6.1.1.4'
N N 0.0061 0.0033 'International Tables Vol C Tables 4.2.6.8 and 6.1.1.4'
O O 0.0106 0.0060 'International Tables Vol C Tables 4.2.6.8 and 6.1.1.4'
Cu Cu 0.3201 1.2651 'International Tables Vol C Tables 4.2.6.8 and 6.1.1.4'

loop_
_geom_angle_atom_site_label_1
_geom_angle_atom_site_label_2
_geom_angle_atom_site_label_3
_geom_angle
O1 Cu1 O2 91.58(10)
O1 Cu1 N2 94.92(10)
O2 Cu1 N2 169.49(9)
O1 Cu1 N1 156.79(10)
O2 Cu1 N1 90.25(11)
N2 Cu1 N1 87.04(11)
C23 O2 Cu1 104.3(2)
C10 O1 Cu1 128.5(2)
C4 N2 C8 109.3(2)
C4 N2 C5 112.0(2)
C8 N2 C5 111.4(3)
C4 N2 Cu1 106.7(2)
C8 N2 Cu1 102.21(18)
C5 N2 Cu1 114.68(18)
C2 N1 C3 108.9(3)
C2 N1 C1 109.1(3)
C3 N1 C1 112.6(3)
C2 N1 Cu1 110.8(2)
C3 N1 Cu1 103.77(19)
C1 N1 Cu1 111.5(2)
C10 C9 C14 120.2(3)
C10 C9 C8 120.3(3)
C14 C9 C8 119.4(3)
C12 C11 C10 117.7(3)
C12 C11 C15 122.4(3)
C10 C11 C15 119.9(3)
N2 C8 C9 113.9(2)
O1 C10 C9 121.3(3)
O1 C10 C11 120.2(3)
C9 C10 C11 118.5(3)
C12 C13 C14 116.8(3)
C12 C13 C19 122.4(3)
C14 C13 C19 120.6(4)
C13 C12 C11 124.6(3)
N2 C5 C6 111.9(3)
N2 C5 C7 113.3(3)
C6 C5 C7 110.8(3)
C13 C14 C9 122.1(3)
N2 C4 C3 110.6(3)
N1 C3 C4 110.2(3)
C17 C15 C18 109.1(3)
C17 C15 C16 107.7(3)
C18 C15 C16 107.1(3)
C17 C15 C11 110.5(3)
C18 C15 C11 110.6(3)
C16 C15 C11 111.8(3)
C21 C19 C13 110.1(4)
C21 C19 C20 110.5(6)
C13 C19 C20 111.3(3)
C21 C19 C22 107.9(5)
C13 C19 C22 112.1(4)
C20 C19 C22 104.8(5)
O3 C23 O2 122.5(3)
O3 C23 C24 119.9(3)
O2 C23 C24 117.5(3)

loop_
_geom_bond_atom_site_label_1
_geom_bond_atom_site_label_2
_geom_bond_distance
Cu1 O1 1.864(2)
Cu1 O2 1.972(2)
Cu1 N2 2.045(3)
Cu1 N1 2.046(3)
O2 C23 1.264(4)
O1 C10 1.327(4)
O3 C23 1.228(4)
N2 C4 1.482(4)
N2 C8 1.501(4)
N2 C5 1.502(4)
N1 C2 1.490(4)
N1 C3 1.477(4)
N1 C1 1.476(4)
C9 C10 1.414(4)
C9 C14 1.388(4)
C9 C8 1.501(4)
C11 C12 1.391(5)
C11 C10 1.423(4)
C11 C15 1.537(5)
C13 C12 1.376(5)
C13 C14 1.386(5)
C13 C19 1.538(5)
C5 C6 1.516(5)
C5 C7 1.536(5)
C4 C3 1.509(5)
C15 C17 1.539(5)
C15 C18 1.539(5)
C15 C16 1.535(5)
C19 C21 1.481(7)
C19 C20 1.529(7)
C19 C22 1.532(7)
C23 C24 1.500(5)
